data_4084471
loop_
_publ_author_name
'Laskowski, Nadine'
'Junold, Konstantin'
'Kupper, Claudia'
'Baus, Johannes A.'
'Burschka, Christian'
'Tacke, Reinhold'

_publ_section_title
;
 Bis[N,N&#x2032;-diisopropylbenzamidinato(&#x2212;)]silicon(II):
 Cycloaddition Reactions with Organic 1,3-Dienes and 1,2-Diketones
;
_journal_issue 21
_journal_name_full Organometallics
_journal_page_first 6141
_journal_paper_doi 10.1021/om500787k
_journal_volume 33
_journal_year 2014
_chemical_formula_moiety 'C34 H46 N4 Si, 0.5 (C6 H14)'
_chemical_formula_sum 'C37 H53 N4 Si'
_chemical_formula_weight 581.92
_chemical_name_systematic
;
 ?
;
_space_group_crystal_system triclinic
_space_group_IT_number 2
_space_group_name_Hall '-P 1'
_space_group_name_H-M_alt 'P -1'
_symmetry_space_group_name_Hall '-P 1'
_symmetry_space_group_name_H-M 'P -1'
_atom_sites_solution_hydrogens geom
_audit_creation_method SHELXL-2013
_cell_angle_alpha 102.166(17)
_cell_angle_beta 96.417(13)
_cell_angle_gamma 97.500(11)
_cell_formula_units_Z 2
_cell_length_a 9.855(2)
_cell_length_b 11.276(3)
_cell_length_c 16.260(4)
_cell_measurement_reflns_used 6668
_cell_measurement_temperature 100(2)
_cell_measurement_theta_max 28.37
_cell_measurement_theta_min 2.31
_cell_volume 1733.0(7)
_computing_cell_refinement 'Bruker SAINT'
_computing_data_collection 'Bruker APEX2'
_computing_data_reduction 'Bruker SAINT'
_computing_molecular_graphics 'ORTEP & POV-Ray'
_computing_publication_material 'Bruker SHELXTL'
_computing_structure_refinement 'SHELXL-2013 (Sheldrick, 2013)'
_computing_structure_solution 'SHELXS-2013 (Sheldrick, 2013)'
_diffrn_ambient_temperature 100(2)
_diffrn_measured_fraction_theta_full 0.990
_diffrn_measured_fraction_theta_max 0.990
_diffrn_measurement_device_type 'Bruker APEX-II CCD'
_diffrn_measurement_method '\f and \w scans'
_diffrn_radiation_monochromator graphite
_diffrn_radiation_type MoK\a
_diffrn_radiation_wavelength 0.71073
_diffrn_reflns_av_R_equivalents 0.0317
_diffrn_reflns_av_unetI/netI 0.0427
_diffrn_reflns_Laue_measured_fraction_full 0.990
_diffrn_reflns_Laue_measured_fraction_max 0.990
_diffrn_reflns_limit_h_max 11
_diffrn_reflns_limit_h_min -12
_diffrn_reflns_limit_k_max 13
_diffrn_reflns_limit_k_min -13
_diffrn_reflns_limit_l_max 20
_diffrn_reflns_limit_l_min -20
_diffrn_reflns_number 18200
_diffrn_reflns_point_group_measured_fraction_full 0.990
_diffrn_reflns_point_group_measured_fraction_max 0.990
_diffrn_reflns_theta_full 26.000
_diffrn_reflns_theta_max 26.021
_diffrn_reflns_theta_min 2.507
_diffrn_source 'rotating anode'
_exptl_absorpt_coefficient_mu 0.098
_exptl_absorpt_correction_T_max 0.7457
_exptl_absorpt_correction_T_min 0.6845
_exptl_absorpt_correction_type multi-scan
_exptl_absorpt_process_details 'Sadabs 2008/1 (Bruker 2008)'
_exptl_crystal_colour colourless
_exptl_crystal_density_diffrn 1.115
_exptl_crystal_description block
_exptl_crystal_F_000 634
_exptl_crystal_size_max 0.452
_exptl_crystal_size_mid 0.408
_exptl_crystal_size_min 0.322
_refine_diff_density_max 0.410
_refine_diff_density_min -0.253
_refine_diff_density_rms 0.039
_refine_ls_extinction_method none
_refine_ls_goodness_of_fit_ref 1.031
_refine_ls_hydrogen_treatment constr
_refine_ls_matrix_type full
_refine_ls_number_parameters 490
_refine_ls_number_reflns 6757
_refine_ls_number_restraints 36
_refine_ls_restrained_S_all 1.040
_refine_ls_R_factor_all 0.0678
_refine_ls_R_factor_gt 0.0465
_refine_ls_shift/su_max 0.000
_refine_ls_shift/su_mean 0.000
_refine_ls_structure_factor_coef Fsqd
_refine_ls_weighting_details 'w=1/[\s^2^(Fo^2^)+(0.0503P)^2^+0.5533P] where P=(Fo^2^+2Fc^2^)/3'
_refine_ls_weighting_scheme calc
_refine_ls_wR_factor_gt 0.1082
_refine_ls_wR_factor_ref 0.1196
_reflns_Friedel_coverage 0.000
_reflns_number_gt 5109
_reflns_number_total 6757
_reflns_threshold_expression 'I > 2\s(I)'
_cod_data_source_file om500787k_si_002.cif
_cod_data_source_block LAS26B
_cod_depositor_comments 'Adding full bibliography for 4084466--4084473.cif.'
_cod_database_code 4084471
_shelx_space_group_comment
;
The symmetry employed for this shelxl refinement is uniquely defined
by the following loop, which should always be used as a source of
symmetry information in preference to the above space-group names.
They are only intended as comments.
;
_shelx_estimated_absorpt_t_min 0.957
_shelx_estimated_absorpt_t_max 0.969
_shelxl_version_number 2013-4

loop_
_space_group_symop_operation_xyz
'x, y, z'
'-x, -y, -z'

loop_
_atom_site_label
_atom_site_type_symbol
_atom_site_fract_x
_atom_site_fract_y
_atom_site_fract_z
_atom_site_U_iso_or_equiv
_atom_site_adp_type
_atom_site_occupancy
_atom_site_site_symmetry_order
_atom_site_calc_flag
_atom_site_refinement_flags_posn
_atom_site_refinement_flags_adp
_atom_site_refinement_flags_occupancy
_atom_site_disorder_assembly
_atom_site_disorder_group
Si Si 0.30623(6) 0.13335(4) 0.21927(3) 0.03246(15) Uani 1 1 d . . . . .
N1 N 0.46834(16) 0.09604(12) 0.24486(9) 0.0308(4) Uani 1 1 d . . . . .
N2 N 0.36970(15) -0.04077(12) 0.31482(9) 0.0281(3) Uani 1 1 d . . . . .
N3 N 0.22840(15) 0.21732(12) 0.29740(10) 0.0315(4) Uani 1 1 d . . . . .
N4 N 0.38961(15) 0.38535(12) 0.30471(11) 0.0334(4) Uani 1 1 d . . . . .
C1 C 0.47294(19) -0.00824(14) 0.27867(11) 0.0278(4) Uani 1 1 d . . . . .
C2 C 0.58937(18) -0.07895(14) 0.26279(11) 0.0286(4) Uani 1 1 d . . . . .
C3 C 0.6018(2) -0.13553(15) 0.17999(12) 0.0322(4) Uani 1 1 d . . . . .
H3 H 0.5371 -0.1279 0.1342 0.039 Uiso 1 1 calc R U . . .
C4 C 0.7078(2) -0.20305(16) 0.16338(13) 0.0370(5) Uani 1 1 d . . . . .
H4 H 0.7153 -0.2415 0.1065 0.044 Uiso 1 1 calc R U . . .
C5 C 0.8020(2) -0.21431(17) 0.22942(14) 0.0390(5) Uani 1 1 d . . . . .
H5 H 0.8752 -0.2598 0.2181 0.047 Uiso 1 1 calc R U . . .
C6 C 0.7901(2) -0.15963(17) 0.31183(14) 0.0392(5) Uani 1 1 d . . . . .
H6 H 0.8551 -0.1675 0.3573 0.047 Uiso 1 1 calc R U . . .
C7 C 0.68366(19) -0.09310(16) 0.32880(13) 0.0342(4) Uani 1 1 d . . . . .
H7 H 0.6752 -0.0570 0.3859 0.041 Uiso 1 1 calc R U . . .
C8 C 0.5943(2) 0.18915(16) 0.25334(13) 0.0413(5) Uani 1 1 d . . . . .
H8 H 0.5588 0.2625 0.2389 0.050 Uiso 1 1 calc R U . . .
C9 C 0.6919(2) 0.15566(19) 0.19030(15) 0.0473(5) Uani 1 1 d . . . . .
H9A H 0.7575 0.2289 0.1902 0.071 Uiso 1 1 calc R U . . .
H9B H 0.6391 0.1235 0.1334 0.071 Uiso 1 1 calc R U . . .
H9C H 0.7427 0.0929 0.2063 0.071 Uiso 1 1 calc R U . . .
C10 C 0.6611(2) 0.23234(17) 0.34499(13) 0.0427(5) Uani 1 1 d . . . . .
H10A H 0.7369 0.3002 0.3500 0.064 Uiso 1 1 calc R U . . .
H10B H 0.6977 0.1643 0.3640 0.064 Uiso 1 1 calc R U . . .
H10C H 0.5922 0.2605 0.3804 0.064 Uiso 1 1 calc R U . . .
C11 C 0.34953(19) -0.16053(14) 0.33799(11) 0.0283(4) Uani 1 1 d . . . . .
H11 H 0.4266 -0.2062 0.3220 0.034 Uiso 1 1 calc R U . . .
C12 C 0.2130(2) -0.23264(16) 0.28935(13) 0.0371(5) Uani 1 1 d . . . . .
H12A H 0.1932 -0.3099 0.3075 0.056 Uiso 1 1 calc R U . . .
H12B H 0.2187 -0.2505 0.2283 0.056 Uiso 1 1 calc R U . . .
H12C H 0.1388 -0.1841 0.3008 0.056 Uiso 1 1 calc R U . . .
C13 C 0.3477(2) -0.14033(17) 0.43253(13) 0.0460(5) Uani 1 1 d . . . . .
H13A H 0.3310 -0.2199 0.4479 0.069 Uiso 1 1 calc R U . . .
H13B H 0.2739 -0.0933 0.4483 0.069 Uiso 1 1 calc R U . . .
H13C H 0.4370 -0.0946 0.4628 0.069 Uiso 1 1 calc R U . . .
C14 C 0.26819(18) 0.34561(14) 0.31730(12) 0.0301(4) Uani 1 1 d . . . . .
C15 C 0.16209(18) 0.42418(14) 0.34259(12) 0.0284(4) Uani 1 1 d . . . . .
C16 C 0.17904(19) 0.50688(15) 0.42101(12) 0.0325(4) Uani 1 1 d . . . . .
H16 H 0.2589 0.5126 0.4611 0.039 Uiso 1 1 calc R U . . .
C17 C 0.0804(2) 0.58085(16) 0.44103(12) 0.0360(5) Uani 1 1 d . . . . .
H17 H 0.0926 0.6366 0.4949 0.043 Uiso 1 1 calc R U . . .
C18 C -0.0352(2) 0.57398(16) 0.38322(13) 0.0368(5) Uani 1 1 d . . . . .
H18 H -0.1032 0.6243 0.3974 0.044 Uiso 1 1 calc R U . . .
C19 C -0.05214(19) 0.49425(16) 0.30499(13) 0.0340(4) Uani 1 1 d . . . . .
H19 H -0.1310 0.4908 0.2647 0.041 Uiso 1 1 calc R U . . .
C20 C 0.04546(18) 0.41873(15) 0.28462(12) 0.0309(4) Uani 1 1 d . . . . .
H20 H 0.0324 0.3630 0.2307 0.037 Uiso 1 1 calc R U . . .
C21 C 0.15585(19) 0.15527(17) 0.35633(14) 0.0407(5) Uani 1 1 d . . . . .
H21 H 0.1599 0.0658 0.3363 0.049 Uiso 1 1 calc R U . . .
C22 C 0.0044(2) 0.16463(18) 0.35274(17) 0.0511(6) Uani 1 1 d . . . . .
H22A H -0.0398 0.1069 0.3828 0.077 Uiso 1 1 calc R U . . .
H22B H -0.0393 0.1446 0.2933 0.077 Uiso 1 1 calc R U . . .
H22C H -0.0063 0.2485 0.3798 0.077 Uiso 1 1 calc R U . . .
C23 C 0.2348(2) 0.19239(19) 0.44517(14) 0.0489(6) Uani 1 1 d . . . . .
H23A H 0.1915 0.1431 0.4810 0.073 Uiso 1 1 calc R U . . .
H23B H 0.2334 0.2796 0.4688 0.073 Uiso 1 1 calc R U . . .
H23C H 0.3307 0.1786 0.4434 0.073 Uiso 1 1 calc R U . . .
C24 C 0.43492(19) 0.51678(15) 0.31017(13) 0.0346(4) Uani 1 1 d . . . . .
H24 H 0.3563 0.5632 0.3204 0.041 Uiso 1 1 calc R U . . .
C25 C 0.4839(2) 0.53084(18) 0.22732(16) 0.0540(6) Uani 1 1 d . . . . .
H25A H 0.5215 0.6172 0.2317 0.081 Uiso 1 1 calc R U . . .
H25B H 0.4059 0.5044 0.1811 0.081 Uiso 1 1 calc R U . . .
H25C H 0.5560 0.4800 0.2155 0.081 Uiso 1 1 calc R U . . .
C26 C 0.5521(2) 0.56334(18) 0.38319(16) 0.0527(6) Uani 1 1 d . . . . .
H26A H 0.5891 0.6490 0.3850 0.079 Uiso 1 1 calc R U . . .
H26B H 0.6255 0.5129 0.3751 0.079 Uiso 1 1 calc R U . . .
H26C H 0.5176 0.5583 0.4368 0.079 Uiso 1 1 calc R U . . .
C27 C 0.1512(5) 0.0032(3) 0.1655(3) 0.0223(10) Uani 0.518(4) 1 d . . P A 1
H27 H 0.1046 -0.0343 0.2076 0.027 Uiso 0.518(4) 1 calc R U P A 1
C28 C 0.2036(4) -0.0899(3) 0.1009(2) 0.0288(10) Uani 0.518(4) 1 d . . P A 1
H28 H 0.1768 -0.1737 0.1015 0.035 Uiso 0.518(4) 1 calc R U P A 1
C29 C 0.2829(7) -0.0679(5) 0.0433(4) 0.0309(12) Uani 0.518(4) 1 d . . P A 1
H29 H 0.3015 -0.1401 0.0072 0.037 Uiso 0.518(4) 1 calc R U P A 1
C30 C 0.3471(10) 0.0459(8) 0.0247(4) 0.0344(16) Uani 0.518(4) 1 d . . P A 1
H30 H 0.3987 0.0341 -0.0215 0.041 Uiso 0.518(4) 1 calc R U P A 1
C31 C 0.3462(4) 0.1647(5) 0.0614(3) 0.0335(10) Uani 0.518(4) 1 d . . P A 1
H31 H 0.4004 0.2238 0.0397 0.040 Uiso 0.518(4) 1 calc R U P A 1
C32 C 0.2702(5) 0.2143(4) 0.1320(3) 0.0276(10) Uani 0.518(4) 1 d . . P A 1
H32 H 0.2948 0.3055 0.1521 0.033 Uiso 0.518(4) 1 calc R U P A 1
C33 C 0.1160(7) 0.1739(5) 0.1013(4) 0.0313(12) Uani 0.518(4) 1 d . . P A 1
H33 H 0.0637 0.2211 0.0718 0.038 Uiso 0.518(4) 1 calc R U P A 1
C34 C 0.0581(7) 0.0703(7) 0.1177(5) 0.0289(13) Uani 0.518(4) 1 d . . P A 1
H34 H -0.0375 0.0394 0.1002 0.035 Uiso 0.518(4) 1 calc R U P A 1
C27B C 0.2160(5) -0.0159(4) 0.1490(3) 0.0216(10) Uani 0.482(4) 1 d . . P A 2
H27B H 0.2274 -0.0871 0.1754 0.026 Uiso 0.482(4) 1 calc R U P A 2
C28B C 0.0670(5) -0.0037(5) 0.1285(3) 0.0281(10) Uani 0.482(4) 1 d . . P A 2
H28B H 0.0013 -0.0673 0.1378 0.034 Uiso 0.482(4) 1 calc R U P A 2
C29B C 0.0147(7) 0.0858(8) 0.0986(5) 0.0305(16) Uani 0.482(4) 1 d . . P A 2
H29B H -0.0834 0.0734 0.0872 0.037 Uiso 0.482(4) 1 calc R U P A 2
C30B C 0.0824(7) 0.1990(6) 0.0804(4) 0.0310(12) Uani 0.482(4) 1 d . . P A 2
H30B H 0.0199 0.2456 0.0581 0.037 Uiso 0.482(4) 1 calc R U P A 2
C31B C 0.2140(4) 0.2491(3) 0.0891(2) 0.0280(10) Uani 0.482(4) 1 d . . P A 2
H31B H 0.2314 0.3269 0.0754 0.034 Uiso 0.482(4) 1 calc R U P A 2
C32B C 0.3390(5) 0.1969(4) 0.1181(3) 0.0224(10) Uani 0.482(4) 1 d . . P A 2
H32B H 0.4265 0.2571 0.1278 0.027 Uiso 0.482(4) 1 calc R U P A 2
C33B C 0.3435(9) 0.0800(8) 0.0532(5) 0.0263(15) Uani 0.482(4) 1 d . . P A 2
H33B H 0.3877 0.0807 0.0043 0.032 Uiso 0.482(4) 1 calc R U P A 2
C34B C 0.2822(7) -0.0240(5) 0.0686(4) 0.0276(13) Uani 0.482(4) 1 d . . P A 2
H34B H 0.2799 -0.1008 0.0304 0.033 Uiso 0.482(4) 1 calc R U P A 2
C35 C -0.0776(11) 0.4877(10) -0.0133(7) 0.093(3) Uani 0.499(10) 1 d . U P B 1
H35A H -0.1050 0.5633 -0.0274 0.111 Uiso 0.499(10) 1 calc R U P B 1
H35B H -0.0975 0.4230 -0.0666 0.111 Uiso 0.499(10) 1 calc R U P B 1
C36 C -0.1687(10) 0.4505(8) 0.0453(6) 0.107(3) Uani 0.499(10) 1 d . U P B 1
H36A H -0.1430 0.3732 0.0574 0.129 Uiso 0.499(10) 1 calc R U P B 1
H36B H -0.1448 0.5135 0.0994 0.129 Uiso 0.499(10) 1 calc R U P B 1
C37 C -0.306(3) 0.4323(19) 0.0259(13) 0.126(7) Uani 0.499(10) 1 d . U P B 1
H37A H -0.3391 0.3451 0.0003 0.189 Uiso 0.499(10) 1 calc R U P B 1
H37B H -0.3322 0.4815 -0.0146 0.189 Uiso 0.499(10) 1 calc R U P B 1
H37C H -0.3474 0.4570 0.0776 0.189 Uiso 0.499(10) 1 calc R U P B 1
C35B C -0.0581(12) 0.4965(11) 0.0223(7) 0.095(3) Uani 0.501(10) 1 d . U P B 2
H35C H -0.0796 0.5804 0.0419 0.114 Uiso 0.501(10) 1 calc R U P B 2
H35D H -0.0336 0.4646 0.0733 0.114 Uiso 0.501(10) 1 calc R U P B 2
C36B C -0.1862(9) 0.4152(8) -0.0307(6) 0.111(4) Uani 0.501(10) 1 d . U P B 2
H36C H -0.1648 0.3306 -0.0448 0.134 Uiso 0.501(10) 1 calc R U P B 2
H36D H -0.2008 0.4417 -0.0849 0.134 Uiso 0.501(10) 1 calc R U P B 2
C37B C -0.325(2) 0.4084(16) 0.0044(12) 0.101(4) Uani 0.501(10) 1 d . U P B 2
H37D H -0.3960 0.3504 -0.0373 0.152 Uiso 0.501(10) 1 calc R U P B 2
H37E H -0.3533 0.4899 0.0151 0.152 Uiso 0.501(10) 1 calc R U P B 2
H37F H -0.3153 0.3805 0.0576 0.152 Uiso 0.501(10) 1 calc R U P B 2

loop_
_atom_site_aniso_label
_atom_site_aniso_U_11
_atom_site_aniso_U_22
_atom_site_aniso_U_33
_atom_site_aniso_U_23
_atom_site_aniso_U_13
_atom_site_aniso_U_12
Si 0.0506(3) 0.0149(2) 0.0279(3) 0.00911(18) -0.0106(2) -0.0023(2)
N1 0.0415(9) 0.0177(7) 0.0387(9) 0.0139(6) 0.0160(7) 0.0032(6)
N2 0.0374(9) 0.0157(7) 0.0339(8) 0.0101(6) 0.0116(7) 0.0016(6)
N3 0.0255(8) 0.0172(7) 0.0519(10) 0.0144(6) -0.0008(7) -0.0020(6)
N4 0.0227(8) 0.0194(7) 0.0587(11) 0.0169(7) -0.0014(7) -0.0009(6)
C1 0.0372(10) 0.0179(8) 0.0304(9) 0.0080(7) 0.0109(8) 0.0032(7)
C2 0.0325(10) 0.0185(8) 0.0380(10) 0.0130(7) 0.0107(8) -0.0003(7)
C3 0.0376(11) 0.0257(9) 0.0392(11) 0.0152(8) 0.0115(8) 0.0081(8)
C4 0.0451(12) 0.0258(9) 0.0456(12) 0.0127(8) 0.0172(9) 0.0088(9)
C5 0.0317(11) 0.0276(9) 0.0628(14) 0.0184(9) 0.0115(10) 0.0065(8)
C6 0.0325(11) 0.0316(10) 0.0539(13) 0.0176(9) -0.0018(9) 0.0001(8)
C7 0.0382(11) 0.0247(9) 0.0392(11) 0.0099(7) 0.0073(8) -0.0020(8)
C8 0.0499(12) 0.0230(9) 0.0555(13) 0.0143(8) 0.0238(10) -0.0009(9)
C9 0.0501(13) 0.0360(11) 0.0620(14) 0.0210(10) 0.0231(11) 0.0000(10)
C10 0.0475(12) 0.0239(9) 0.0559(13) 0.0092(8) 0.0164(10) -0.0049(9)
C11 0.0358(10) 0.0163(8) 0.0361(10) 0.0124(7) 0.0108(8) 0.0014(7)
C12 0.0446(12) 0.0232(9) 0.0453(12) 0.0181(8) 0.0040(9) -0.0025(8)
C13 0.0698(15) 0.0273(10) 0.0398(12) 0.0156(8) 0.0061(10) -0.0074(10)
C14 0.0258(10) 0.0184(8) 0.0464(11) 0.0139(7) -0.0029(8) 0.0012(7)
C15 0.0257(9) 0.0174(8) 0.0431(11) 0.0130(7) 0.0024(8) -0.0017(7)
C16 0.0319(10) 0.0270(9) 0.0394(11) 0.0170(8) 0.0007(8) -0.0045(8)
C17 0.0455(12) 0.0254(9) 0.0388(11) 0.0111(8) 0.0150(9) -0.0024(9)
C18 0.0372(11) 0.0226(9) 0.0587(13) 0.0194(8) 0.0207(10) 0.0063(8)
C19 0.0261(10) 0.0262(9) 0.0525(12) 0.0173(8) 0.0027(8) 0.0033(8)
C20 0.0273(9) 0.0204(8) 0.0437(11) 0.0091(7) -0.0001(8) 0.0002(7)
C21 0.0303(10) 0.0261(9) 0.0699(15) 0.0229(9) 0.0076(10) -0.0006(8)
C22 0.0393(12) 0.0312(11) 0.0856(17) 0.0173(11) 0.0180(12) 0.0010(9)
C23 0.0517(13) 0.0411(12) 0.0626(15) 0.0328(10) 0.0077(11) 0.0053(10)
C24 0.0260(9) 0.0188(8) 0.0600(13) 0.0164(8) 0.0023(9) -0.0016(7)
C25 0.0625(15) 0.0267(10) 0.0749(17) 0.0186(10) 0.0193(13) -0.0044(10)
C26 0.0374(12) 0.0267(10) 0.0892(18) 0.0222(10) -0.0119(11) -0.0085(9)
C27 0.022(3) 0.0203(19) 0.026(2) 0.0076(15) 0.002(2) 0.0051(18)
C28 0.036(2) 0.0223(19) 0.027(2) 0.0052(17) 0.0030(15) 0.0036(16)
C29 0.041(3) 0.027(3) 0.026(3) 0.007(2) 0.008(2) 0.008(3)
C30 0.038(3) 0.040(5) 0.027(4) 0.011(3) 0.007(3) 0.005(3)
C31 0.032(2) 0.035(3) 0.035(3) 0.018(2) 0.0043(18) -0.0025(18)
C32 0.031(3) 0.0203(18) 0.032(2) 0.0099(16) -0.001(2) 0.0037(19)
C33 0.035(3) 0.028(3) 0.032(3) 0.0095(19) 0.000(2) 0.012(2)
C34 0.023(3) 0.031(3) 0.031(3) 0.007(2) -0.001(2) 0.004(3)
C27B 0.026(3) 0.016(2) 0.023(2) 0.0060(19) 0.0027(19) 0.0029(19)
C28B 0.027(3) 0.034(3) 0.022(2) 0.0072(18) 0.0011(19) -0.003(2)
C29B 0.021(3) 0.044(4) 0.023(3) 0.002(2) 0.000(2) 0.003(3)
C30B 0.033(3) 0.031(3) 0.029(3) 0.004(2) 0.000(2) 0.013(2)
C31B 0.034(2) 0.029(2) 0.024(2) 0.0110(16) 0.0012(17) 0.0095(18)
C32B 0.025(3) 0.022(2) 0.022(3) 0.0083(18) 0.005(2) 0.0047(19)
C33B 0.027(2) 0.030(5) 0.025(4) 0.009(3) 0.007(3) 0.005(3)
C34B 0.030(2) 0.020(3) 0.032(3) 0.001(2) 0.002(2) 0.009(3)
C35 0.105(5) 0.076(4) 0.088(5) 0.018(4) 0.014(4) -0.014(3)
C36 0.116(5) 0.106(4) 0.095(5) 0.018(3) 0.029(4) -0.005(4)
C37 0.142(11) 0.117(10) 0.123(10) 0.026(7) 0.041(8) 0.023(8)
C35B 0.101(5) 0.094(4) 0.094(5) 0.045(4) -0.007(4) 0.013(4)
C36B 0.114(5) 0.115(5) 0.106(5) 0.028(4) 0.020(4) 0.012(4)
C37B 0.108(7) 0.090(7) 0.102(7) 0.036(6) 0.007(6) -0.012(5)

loop_
_atom_type_symbol
_atom_type_description
_atom_type_scat_dispersion_real
_atom_type_scat_dispersion_imag
_atom_type_scat_source
C C 0.0033 0.0016 'International Tables Vol C Tables 4.2.6.8 and 6.1.1.4'
H H 0.0000 0.0000 'International Tables Vol C Tables 4.2.6.8 and 6.1.1.4'
N N 0.0061 0.0033 'International Tables Vol C Tables 4.2.6.8 and 6.1.1.4'
Si Si 0.0817 0.0704 'International Tables Vol C Tables 4.2.6.8 and 6.1.1.4'

loop_
_geom_angle_atom_site_label_1
_geom_angle_atom_site_label_2
_geom_angle_atom_site_label_3
_geom_angle
_geom_angle_site_symmetry_1
_geom_angle_site_symmetry_3
N3 Si N1 119.91(7) . .
N3 Si C32 100.03(17) . .
N1 Si C32 121.42(17) . .
N3 Si C27B 121.96(17) . .
N1 Si C27B 100.56(17) . .
N3 Si C27 99.82(16) . .
N1 Si C27 119.84(15) . .
C32 Si C27 89.82(17) . .
N3 Si C32B 119.46(16) . .
N1 Si C32B 98.96(16) . .
C27B Si C32B 89.88(18) . .
C1 N1 C8 121.17(16) . .
C1 N1 Si 116.78(12) . .
C8 N1 Si 119.85(12) . .
C1 N2 C11 121.40(15) . .
C14 N3 C21 120.75(16) . .
C14 N3 Si 116.76(12) . .
C21 N3 Si 120.25(12) . .
C14 N4 C24 121.33(15) . .
N2 C1 N1 116.50(16) . .
N2 C1 C2 125.15(14) . .
N1 C1 C2 118.08(14) . .
C7 C2 C3 118.66(17) . .
C7 C2 C1 121.90(17) . .
C3 C2 C1 119.41(16) . .
C4 C3 C2 120.72(18) . .
C5 C4 C3 119.93(19) . .
C6 C5 C4 119.92(19) . .
C5 C6 C7 120.36(19) . .
C6 C7 C2 120.39(19) . .
N1 C8 C9 115.04(16) . .
N1 C8 C10 110.93(15) . .
C9 C8 C10 115.14(18) . .
N2 C11 C13 109.26(14) . .
N2 C11 C12 107.94(14) . .
C13 C11 C12 110.66(16) . .
N4 C14 N3 116.48(16) . .
N4 C14 C15 125.06(15) . .
N3 C14 C15 118.14(15) . .
C20 C15 C16 118.68(17) . .
C20 C15 C14 119.08(17) . .
C16 C15 C14 122.17(16) . .
C17 C16 C15 120.45(18) . .
C18 C17 C16 120.31(18) . .
C19 C18 C17 119.86(18) . .
C18 C19 C20 120.26(18) . .
C19 C20 C15 120.42(18) . .
N3 C21 C22 114.64(16) . .
N3 C21 C23 110.99(15) . .
C22 C21 C23 113.66(19) . .
N4 C24 C25 108.56(16) . .
N4 C24 C26 108.14(14) . .
C25 C24 C26 110.37(18) . .
C28 C27 C34 107.8(4) . .
C28 C27 Si 108.0(3) . .
C34 C27 Si 102.2(3) . .
C29 C28 C27 127.3(4) . .
C28 C29 C30 132.4(5) . .
C31 C30 C29 131.5(6) . .
C30 C31 C32 127.7(5) . .
C31 C32 C33 108.0(4) . .
C31 C32 Si 108.1(3) . .
C33 C32 Si 104.1(3) . .
C34 C33 C32 117.0(4) . .
C33 C34 C27 116.9(5) . .
C28B C27B C34B 108.5(4) . .
C28B C27B Si 107.5(3) . .
C34B C27B Si 103.6(3) . .
C29B C28B C27B 128.2(4) . .
C28B C29B C30B 131.3(5) . .
C31B C30B C29B 132.5(5) . .
C30B C31B C32B 127.6(4) . .
C31B C32B C33B 107.7(5) . .
C31B C32B Si 108.8(4) . .
C33B C32B Si 101.7(4) . .
C34B C33B C32B 116.3(6) . .
C33B C34B C27B 117.9(5) . .
C36 C35 C35 119.6(13) . 2_565
C37 C36 C35 121.7(13) . .
C35B C35B C36B 113.4(13) 2_565 .
C35B C36B C37B 120.3(10) . .

loop_
_geom_bond_atom_site_label_1
_geom_bond_atom_site_label_2
_geom_bond_distance
_geom_bond_site_symmetry_2
Si N3 1.7318(17) .
Si N1 1.7329(17) .
Si C32 1.868(4) .
Si C27B 1.871(4) .
Si C27 1.957(4) .
Si C32B 1.970(5) .
N1 C1 1.403(2) .
N1 C8 1.491(2) .
N2 C1 1.281(2) .
N2 C11 1.4717(19) .
N3 C14 1.406(2) .
N3 C21 1.491(2) .
N4 C14 1.276(2) .
N4 C24 1.472(2) .
C1 C2 1.496(3) .
C2 C7 1.389(3) .
C2 C3 1.389(3) .
C3 C4 1.388(3) .
C4 C5 1.377(3) .
C5 C6 1.377(3) .
C6 C7 1.386(3) .
C8 C9 1.507(3) .
C8 C10 1.511(3) .
C11 C13 1.508(3) .
C11 C12 1.517(3) .
C14 C15 1.494(3) .
C15 C20 1.389(2) .
C15 C16 1.391(3) .
C16 C17 1.383(3) .
C17 C18 1.377(3) .
C18 C19 1.373(3) .
C19 C20 1.388(3) .
C21 C22 1.505(3) .
C21 C23 1.509(3) .
C24 C25 1.513(3) .
C24 C26 1.514(3) .
C27 C28 1.506(5) .
C27 C34 1.512(6) .
C28 C29 1.327(8) .
C29 C30 1.460(12) .
C30 C31 1.348(8) .
C31 C32 1.491(6) .
C32 C33 1.522(8) .
C33 C34 1.324(10) .
C27B C28B 1.500(6) .
C27B C34B 1.516(8) .
C28B C29B 1.345(8) .
C29B C30B 1.463(11) .
C30B C31B 1.324(8) .
C31B C32B 1.504(6) .
C32B C33B 1.515(7) .
C33B C34B 1.332(12) .
C35 C36 1.467(15) .
C35 C35 1.51(2) 2_565
C36 C37 1.33(2) .
C35B C35B 1.43(2) 2_565
C35B C36B 1.516(16) .
C36B C37B 1.54(2) .

loop_
_geom_torsion_atom_site_label_1
_geom_torsion_atom_site_label_2
_geom_torsion_atom_site_label_3
_geom_torsion_atom_site_label_4
_geom_torsion
_geom_torsion_site_symmetry_1
N3 Si N1 C1 83.32(14) .
C32 Si N1 C1 -150.74(18) .
C27B Si N1 C1 -53.43(18) .
C27 Si N1 C1 -40.5(2) .
C32B Si N1 C1 -144.99(18) .
N3 Si N1 C8 -80.01(15) .
C32 Si N1 C8 45.9(2) .
C27B Si N1 C8 143.23(18) .
C27 Si N1 C8 156.16(18) .
C32B Si N1 C8 51.67(19) .
N1 Si N3 C14 82.52(14) .
C32 Si N3 C14 -52.91(18) .
C27B Si N3 C14 -150.03(18) .
C27 Si N3 C14 -144.47(17) .
C32B Si N3 C14 -39.6(2) .
N1 Si N3 C21 -80.63(14) .
C32 Si N3 C21 143.94(18) .
C27B Si N3 C21 46.8(2) .
C27 Si N3 C21 52.38(18) .
C32B Si N3 C21 157.29(19) .
C11 N2 C1 N1 168.18(15) .
C11 N2 C1 C2 -5.7(3) .
C8 N1 C1 N2 139.48(17) .
Si N1 C1 N2 -23.6(2) .
C8 N1 C1 C2 -46.2(2) .
Si N1 C1 C2 150.70(13) .
N2 C1 C2 C7 -67.5(2) .
N1 C1 C2 C7 118.70(18) .
N2 C1 C2 C3 110.5(2) .
N1 C1 C2 C3 -63.3(2) .
C7 C2 C3 C4 -1.1(2) .
C1 C2 C3 C4 -179.19(15) .
C2 C3 C4 C5 -0.1(3) .
C3 C4 C5 C6 0.7(3) .
C4 C5 C6 C7 0.0(3) .
C5 C6 C7 C2 -1.2(3) .
C3 C2 C7 C6 1.7(2) .
C1 C2 C7 C6 179.76(15) .
C1 N1 C8 C9 80.4(2) .
Si N1 C8 C9 -117.00(17) .
C1 N1 C8 C10 -52.5(2) .
Si N1 C8 C10 110.11(16) .
C1 N2 C11 C13 121.01(19) .
C1 N2 C11 C12 -118.60(19) .
C24 N4 C14 N3 170.21(16) .
C24 N4 C14 C15 -3.2(3) .
C21 N3 C14 N4 135.59(18) .
Si N3 C14 N4 -27.5(2) .
C21 N3 C14 C15 -50.6(2) .
Si N3 C14 C15 146.38(14) .
N4 C14 C15 C20 110.9(2) .
N3 C14 C15 C20 -62.4(2) .
N4 C14 C15 C16 -66.1(3) .
N3 C14 C15 C16 120.58(18) .
C20 C15 C16 C17 0.9(2) .
C14 C15 C16 C17 177.94(15) .
C15 C16 C17 C18 -0.4(2) .
C16 C17 C18 C19 -0.7(3) .
C17 C18 C19 C20 1.3(3) .
C18 C19 C20 C15 -0.9(3) .
C16 C15 C20 C19 -0.2(2) .
C14 C15 C20 C19 -177.36(15) .
C14 N3 C21 C22 78.0(2) .
Si N3 C21 C22 -119.51(17) .
C14 N3 C21 C23 -52.4(2) .
Si N3 C21 C23 110.04(16) .
C14 N4 C24 C25 -124.1(2) .
C14 N4 C24 C26 116.1(2) .
C34 C27 C28 C29 63.3(7) .
Si C27 C28 C29 -46.4(6) .
C27 C28 C29 C30 2.1(11) .
C28 C29 C30 C31 0.7(15) .
C29 C30 C31 C32 -3.2(14) .
C30 C31 C32 C33 -62.4(7) .
C30 C31 C32 Si 49.6(7) .
N3 Si C32 C31 172.7(3) .
N1 Si C32 C31 38.2(3) .
C27B Si C32 C31 -64.6(3) .
C27 Si C32 C31 -87.4(3) .
C32B Si C32 C31 23.5(4) .
N3 Si C32 C33 -72.7(3) .
N1 Si C32 C33 152.8(3) .
C27B Si C32 C33 50.0(4) .
C27 Si C32 C33 27.3(4) .
C32B Si C32 C33 138.2(7) .
C31 C32 C33 C34 92.6(6) .
Si C32 C33 C34 -22.1(7) .
C32 C33 C34 C27 0.3(9) .
C28 C27 C34 C33 -93.3(6) .
Si C27 C34 C33 20.4(7) .
N3 Si C27B C28B 38.2(3) .
N1 Si C27B C28B 173.8(3) .
C32 Si C27B C28B -64.0(3) .
C27 Si C27B C28B 23.9(4) .
C32B Si C27B C28B -87.1(3) .
N3 Si C27B C34B 153.0(3) .
N1 Si C27B C34B -71.4(3) .
C32 Si C27B C34B 50.7(4) .
C27 Si C27B C34B 138.7(7) .
C32B Si C27B C34B 27.7(4) .
C34B C27B C28B C29B -60.7(7) .
Si C27B C28B C29B 50.8(6) .
C27B C28B C29B C30B -3.0(12) .
C28B C29B C30B C31B -1.4(14) .
C29B C30B C31B C32B 3.3(11) .
C30B C31B C32B C33B 63.8(7) .
C30B C31B C32B Si -45.7(6) .
C31B C32B C33B C34B -92.6(7) .
Si C32B C33B C34B 21.6(8) .
C32B C33B C34B C27B -0.7(10) .
C28B C27B C34B C33B 92.1(7) .
Si C27B C34B C33B -21.9(7) .
C35 C35 C36 C37 177.5(15) 2_565
C35B C35B C36B C37B -173.4(12) 2_565
